data_7121569
loop_
_publ_author_name
'Nikolayenko, Varvara I.'
'van Wyk, Lisa M.'
'Munro, Orde Q.'
'Barbour, Leonard J.'

_publ_section_title
;
 Supramolecular solvatochromism: mechanistic insight from crystallography,
 spectroscopy and theory.
;
_journal_issue 51
_journal_name_full 'Chemical communications (Cambridge, England)'
_journal_page_first 6975
_journal_page_last 6978
_journal_paper_doi 10.1039/c8cc02197j
_journal_volume 54
_journal_year 2018
_chemical_formula_moiety 'C32 H36 Cl4 Cu2 N8, 0.472(C8 H20 O)'
_chemical_formula_sum 'C35.78 H45.44 Cl4 Cu2 N8 O0.47'
_chemical_formula_weight 863.94
_chemical_name_common 5_343K
_space_group_IT_number 14
_space_group_name_Hall '-P 2ybc'
_space_group_name_H-M_alt 'P 1 21/c 1'
_symmetry_cell_setting monoclinic
_symmetry_space_group_name_Hall '-P 2ybc'
_symmetry_space_group_name_H-M 'P 1 21/c 1'
_atom_sites_solution_hydrogens geom
_atom_sites_solution_primary direct
_atom_sites_solution_secondary difmap
_audit_creation_method SHELXL-97
_audit_update_record
;
2018-01-23 deposited with the CCDC.
2018-04-27 downloaded from the CCDC.
;
_cell_angle_alpha 90.00
_cell_angle_beta 95.236(3)
_cell_angle_gamma 90.00
_cell_formula_units_Z 2
_cell_length_a 8.6706(8)
_cell_length_b 13.3945(12)
_cell_length_c 18.2327(17)
_cell_measurement_reflns_used 7749
_cell_measurement_temperature 343(2)
_cell_measurement_theta_max 28.136
_cell_measurement_theta_min 2.275
_cell_volume 2108.7(3)
_computing_cell_refinement 'SAINT (Bruker, 2016)'
_computing_data_collection 'APEX3 (Bruker, 2016)'
_computing_data_reduction 'SAINT (Bruker, 2016)'
_computing_structure_refinement 'SHELXL-97 (Sheldrick, 1997)'
_computing_structure_solution 'SHELXS-97 (Sheldrick, 1990)'
_diffrn_ambient_temperature 343(2)
_diffrn_measured_fraction_theta_full 1.000
_diffrn_measured_fraction_theta_max 0.996
_diffrn_measurement_device_type 'Bruker APEX CCD area -detector'
_diffrn_measurement_method \w
_diffrn_radiation_monochromator graphite
_diffrn_radiation_source 'fine-focus sealed tube'
_diffrn_radiation_type MoK\a
_diffrn_radiation_wavelength 0.71073
_diffrn_reflns_av_R_equivalents 0.2270
_diffrn_reflns_av_sigmaI/netI 0.1397
_diffrn_reflns_limit_h_max 11
_diffrn_reflns_limit_h_min -11
_diffrn_reflns_limit_k_max 17
_diffrn_reflns_limit_k_min -17
_diffrn_reflns_limit_l_max 23
_diffrn_reflns_limit_l_min -24
_diffrn_reflns_number 31310
_diffrn_reflns_theta_full 26.00
_diffrn_reflns_theta_max 28.35
_diffrn_reflns_theta_min 1.89
_exptl_absorpt_coefficient_mu 1.298
_exptl_absorpt_correction_T_max 0.7457
_exptl_absorpt_correction_T_min 0.6479
_exptl_absorpt_correction_type multi-scan
_exptl_absorpt_process_details 'SADABS, 2012'
_exptl_crystal_colour Orange
_exptl_crystal_density_diffrn 1.361
_exptl_crystal_density_method 'not measured'
_exptl_crystal_description Block
_exptl_crystal_F_000 891.7
_exptl_crystal_size_max 0.21
_exptl_crystal_size_mid 0.19
_exptl_crystal_size_min 0.16
_refine_diff_density_max 0.777
_refine_diff_density_min -0.527
_refine_diff_density_rms 0.102
_refine_ls_extinction_method none
_refine_ls_goodness_of_fit_ref 1.098
_refine_ls_hydrogen_treatment constr
_refine_ls_matrix_type full
_refine_ls_number_parameters 228
_refine_ls_number_reflns 5254
_refine_ls_number_restraints 6
_refine_ls_restrained_S_all 1.097
_refine_ls_R_factor_all 0.2449
_refine_ls_R_factor_gt 0.1067
_refine_ls_shift/su_max 0.001
_refine_ls_shift/su_mean 0.000
_refine_ls_structure_factor_coef Fsqd
_refine_ls_weighting_details 'calc w=1/[\s^2^(Fo^2^)+(0.0780P)^2^+6.0982P] where P=(Fo^2^+2Fc^2^)/3'
_refine_ls_weighting_scheme calc
_refine_ls_wR_factor_gt 0.2085
_refine_ls_wR_factor_ref 0.2767
_reflns_number_gt 2236
_reflns_number_total 5254
_reflns_threshold_expression >2sigma(I)
_cod_data_source_file c8cc02197j3.cif
_cod_data_source_block 5_343K
_cod_depositor_comments
;
The following automatic conversions were performed:

'_refine_ls_hydrogen_treatment' value 'Constr' changed to 'constr'
according to
/home/data/users/saulius/crontab/automatic-downloads/rss-feeds/RSC/lib/dictionaries/cif_core.dic
dictionary named 'cif_core.dic' version 2.4.2 from 2011-04-26.

Automatic conversion script
Id: cif_fix_values 4973 2017-02-22 13:04:09Z antanas 

 Adding full bibliography for 7121568--7121574.cif.
;
_cod_original_sg_symbol_H-M P21/c
_cod_database_code 7121569
_platon_squeeze_void_probe_radius 1.20

loop_
_symmetry_equiv_pos_as_xyz
'x, y, z'
'-x, y+1/2, -z+1/2'
'-x, -y, -z'
'x, -y-1/2, z-1/2'

loop_
_atom_site_label
_atom_site_type_symbol
_atom_site_fract_x
_atom_site_fract_y
_atom_site_fract_z
_atom_site_U_iso_or_equiv
_atom_site_adp_type
_atom_site_occupancy
_atom_site_symmetry_multiplicity
_atom_site_calc_flag
_atom_site_refinement_flags
_atom_site_disorder_assembly
_atom_site_disorder_group
Cu1 Cu 0.29046(11) 0.68955(7) 0.10509(5) 0.0637(4) Uani 1 1 d . . .
Cl2 Cl 0.5078(3) 0.6342(2) 0.05974(13) 0.0895(8) Uani 1 1 d . . .
N1 N 0.3849(8) 0.8070(5) 0.1584(4) 0.0738(19) Uani 1 1 d . . .
N3 N 0.0601(7) 1.3823(5) 0.0545(3) 0.0630(17) Uani 1 1 d . . .
N4 N -0.1503(7) 1.3532(5) -0.0203(3) 0.0593(16) Uani 1 1 d . . .
N2 N 0.4248(9) 0.9416(5) 0.2232(4) 0.0734(19) Uani 1 1 d . . .
C15 C 0.0003(10) 1.3352(6) -0.0080(4) 0.062(2) Uani 1 1 d . . .
C14 C -0.1873(10) 1.4164(7) 0.0362(4) 0.072(2) Uani 1 1 d . . .
H14 H -0.2854 1.4417 0.0419 0.086 Uiso 1 1 calc R . .
C16 C 0.0953(10) 1.2732(7) -0.0536(5) 0.086(3) Uani 1 1 d . . .
H16A H 0.0384 1.2602 -0.1003 0.130 Uiso 1 1 calc R . .
H16B H 0.1200 1.2112 -0.0289 0.130 Uiso 1 1 calc R . .
H16C H 0.1892 1.3081 -0.0613 0.130 Uiso 1 1 calc R . .
C1 C 0.5404(12) 0.8324(8) 0.1601(6) 0.095(3) Uani 1 1 d . . .
H1 H 0.6160 0.7974 0.1377 0.114 Uiso 1 1 calc R . .
C2 C 0.5618(13) 0.9150(9) 0.1990(6) 0.101(3) Uani 1 1 d . . .
H2 H 0.6550 0.9491 0.2082 0.121 Uiso 1 1 calc R . .
C4 C 0.1577(14) 0.8798(9) 0.2107(8) 0.134(5) Uani 1 1 d . . .
H4A H 0.1507 0.9111 0.2577 0.201 Uiso 1 1 calc R . .
H4B H 0.1149 0.8137 0.2116 0.201 Uiso 1 1 calc R . .
H4C H 0.1007 0.9183 0.1730 0.201 Uiso 1 1 calc R . .
C9 C 0.2621(10) 1.2872(6) 0.1307(4) 0.060(2) Uani 1 1 d . . .
C12 C 0.2206(9) 1.3808(6) 0.0863(5) 0.072(2) Uani 1 1 d . . .
H12A H 0.2390 1.4387 0.1178 0.086 Uiso 1 1 calc R . .
H12B H 0.2881 1.3860 0.0469 0.086 Uiso 1 1 calc R . .
C6 C 0.3517(11) 1.1223(6) 0.2171(5) 0.069(2) Uani 1 1 d . . .
C7 C 0.4530(11) 1.1690(8) 0.1759(5) 0.088(3) Uani 1 1 d . . .
H7 H 0.5538 1.1451 0.1767 0.105 Uiso 1 1 calc R . .
C10 C 0.1600(12) 1.2402(8) 0.1716(6) 0.091(3) Uani 1 1 d . . .
H10 H 0.0584 1.2627 0.1705 0.109 Uiso 1 1 calc R . .
C11 C 0.2083(13) 1.1579(8) 0.2153(6) 0.094(3) Uani 1 1 d . . .
H11 H 0.1381 1.1274 0.2437 0.113 Uiso 1 1 calc R . .
C8 C 0.4100(11) 1.2517(8) 0.1323(5) 0.087(3) Uani 1 1 d . . .
H8 H 0.4814 1.2824 0.1046 0.105 Uiso 1 1 calc R . .
C5 C 0.4015(13) 1.0329(7) 0.2648(5) 0.095(3) Uani 1 1 d . . .
H5A H 0.4973 1.0492 0.2940 0.114 Uiso 1 1 calc R . .
H5B H 0.3234 1.0203 0.2985 0.114 Uiso 1 1 calc R . .
C3 C 0.3214(11) 0.8739(7) 0.1953(5) 0.075(2) Uani 1 1 d . . .
C13 C -0.0586(10) 1.4352(7) 0.0817(5) 0.076(2) Uani 1 1 d . . .
H13 H -0.0515 1.4760 0.1231 0.091 Uiso 1 1 calc R . .
Cl1 Cl 0.1657(3) 0.61916(18) 0.19643(12) 0.0787(7) Uani 1 1 d . . .
C3A C -0.098(3) 1.039(5) 0.0470(19) 0.31(3) Uiso 0.472(15) 1 d PD A -1
H3A1 H -0.0680 1.1081 0.0572 0.376 Uiso 0.472(15) 1 calc PR A -1
H3A2 H -0.0844 1.0030 0.0931 0.376 Uiso 0.472(15) 1 calc PR A -1
O1A O 0.0000 1.0000 0.0000 0.143(11) Uiso 0.472(15) 2 d SPD . .
C2A C 0.1537(17) 0.983(5) 0.019(2) 0.31(3) Uiso 0.472(15) 1 d PD A -1
H2A1 H 0.1661 0.9474 0.0659 0.376 Uiso 0.472(15) 1 calc PR A -1
H2A2 H 0.2084 1.0456 0.0252 0.376 Uiso 0.472(15) 1 calc PR A -1
C4A C -0.271(4) 1.037(7) 0.019(4) 0.33(4) Uiso 0.472(15) 1 d PD A -1
H4A1 H -0.3309 1.0660 0.0556 0.499 Uiso 0.472(15) 1 calc PR A -1
H4A2 H -0.3035 0.9697 0.0097 0.499 Uiso 0.472(15) 1 calc PR A -1
H4A3 H -0.2874 1.0754 -0.0257 0.499 Uiso 0.472(15) 1 calc PR A -1
C1A C 0.223(8) 0.920(7) -0.041(3) 0.39(6) Uiso 0.472(15) 1 d PD A -1
H1A1 H 0.3306 0.9071 -0.0260 0.584 Uiso 0.472(15) 1 calc PR A -1
H1A2 H 0.2138 0.9557 -0.0863 0.584 Uiso 0.472(15) 1 calc PR A -1
H1A3 H 0.1686 0.8575 -0.0466 0.584 Uiso 0.472(15) 1 calc PR A -1

loop_
_atom_site_aniso_label
_atom_site_aniso_U_11
_atom_site_aniso_U_22
_atom_site_aniso_U_33
_atom_site_aniso_U_23
_atom_site_aniso_U_13
_atom_site_aniso_U_12
Cu1 0.0572(6) 0.0663(7) 0.0663(6) -0.0057(5) -0.0016(4) -0.0014(5)
Cl2 0.0590(14) 0.118(2) 0.0914(16) -0.0134(14) 0.0095(11) 0.0043(13)
N1 0.066(5) 0.071(5) 0.081(5) -0.005(4) -0.010(4) -0.002(4)
N3 0.055(4) 0.068(4) 0.064(4) -0.004(3) -0.008(3) 0.000(3)
N4 0.052(4) 0.062(4) 0.064(4) -0.005(3) 0.002(3) 0.007(3)
N2 0.084(6) 0.058(4) 0.074(4) -0.009(4) -0.018(4) 0.001(4)
C15 0.061(5) 0.059(5) 0.066(5) -0.005(4) 0.002(4) 0.005(4)
C14 0.065(6) 0.078(6) 0.071(5) -0.008(5) 0.002(4) 0.011(4)
C16 0.061(6) 0.093(7) 0.104(7) -0.033(6) -0.002(5) 0.004(5)
C1 0.066(7) 0.089(8) 0.128(9) -0.017(6) 0.004(6) -0.015(5)
C2 0.082(8) 0.082(8) 0.134(9) 0.006(7) -0.013(7) -0.010(6)
C4 0.105(9) 0.120(10) 0.184(13) -0.078(9) 0.054(9) -0.029(7)
C9 0.063(5) 0.062(5) 0.055(4) -0.007(4) -0.007(4) -0.005(4)
C12 0.062(5) 0.075(6) 0.073(5) -0.008(5) -0.015(4) 0.001(4)
C6 0.074(6) 0.061(5) 0.069(5) -0.007(4) -0.007(5) 0.000(5)
C7 0.065(6) 0.103(8) 0.095(7) 0.008(6) 0.004(5) 0.019(5)
C10 0.076(7) 0.097(8) 0.101(7) 0.011(6) 0.013(6) 0.006(6)
C11 0.096(8) 0.097(8) 0.092(7) 0.002(6) 0.022(6) -0.003(6)
C8 0.075(7) 0.098(8) 0.089(7) 0.022(6) 0.007(5) 0.014(6)
C5 0.122(9) 0.080(7) 0.077(6) 0.004(5) -0.020(6) -0.005(6)
C3 0.078(6) 0.079(6) 0.067(5) -0.015(5) -0.002(5) 0.009(5)
C13 0.077(6) 0.082(6) 0.066(5) -0.011(5) -0.004(5) 0.008(5)
Cl1 0.0752(15) 0.0925(17) 0.0688(13) -0.0047(12) 0.0094(11) -0.0072(12)

loop_
_atom_type_symbol
_atom_type_description
_atom_type_scat_dispersion_real
_atom_type_scat_dispersion_imag
_atom_type_scat_source
C C 0.0033 0.0016 'International Tables Vol C Tables 4.2.6.8 and 6.1.1.4'
H H 0.0000 0.0000 'International Tables Vol C Tables 4.2.6.8 and 6.1.1.4'
N N 0.0061 0.0033 'International Tables Vol C Tables 4.2.6.8 and 6.1.1.4'
O O 0.0106 0.0060 'International Tables Vol C Tables 4.2.6.8 and 6.1.1.4'
Cl Cl 0.1484 0.1585 'International Tables Vol C Tables 4.2.6.8 and 6.1.1.4'
Cu Cu 0.3201 1.2651 'International Tables Vol C Tables 4.2.6.8 and 6.1.1.4'

loop_
_geom_angle_atom_site_label_1
_geom_angle_atom_site_label_2
_geom_angle_atom_site_label_3
_geom_angle
_geom_angle_site_symmetry_1
_geom_angle_site_symmetry_3
N4 Cu1 N1 144.5(3) 3_575 .
N4 Cu1 Cl2 95.35(19) 3_575 .
N1 Cu1 Cl2 96.9(2) . .
N4 Cu1 Cl1 98.9(2) 3_575 .
N1 Cu1 Cl1 99.9(2) . .
Cl2 Cu1 Cl1 127.08(10) . .
C3 N1 C1 106.3(8) . .
C3 N1 Cu1 129.5(7) . .
C1 N1 Cu1 124.1(7) . .
C15 N3 C13 107.4(7) . .
C15 N3 C12 127.0(7) . .
C13 N3 C12 125.5(7) . .
C15 N4 C14 106.0(6) . .
C15 N4 Cu1 127.5(5) . 3_575
C14 N4 Cu1 126.3(5) . 3_575
C3 N2 C2 105.9(8) . .
C3 N2 C5 130.0(9) . .
C2 N2 C5 123.8(9) . .
N4 C15 N3 110.5(7) . .
N4 C15 C16 126.7(7) . .
N3 C15 C16 122.8(8) . .
C13 C14 N4 109.5(7) . .
C13 C14 H14 125.3 . .
N4 C14 H14 125.3 . .
C15 C16 H16A 109.5 . .
C15 C16 H16B 109.5 . .
H16A C16 H16B 109.5 . .
C15 C16 H16C 109.5 . .
H16A C16 H16C 109.5 . .
H16B C16 H16C 109.5 . .
C2 C1 N1 107.9(10) . .
C2 C1 H1 126.1 . .
N1 C1 H1 126.1 . .
C1 C2 N2 108.1(9) . .
C1 C2 H2 125.9 . .
N2 C2 H2 125.9 . .
C3 C4 H4A 109.5 . .
C3 C4 H4B 109.5 . .
H4A C4 H4B 109.5 . .
C3 C4 H4C 109.5 . .
H4A C4 H4C 109.5 . .
H4B C4 H4C 109.5 . .
C10 C9 C8 118.8(8) . .
C10 C9 C12 122.6(8) . .
C8 C9 C12 118.4(8) . .
N3 C12 C9 113.2(7) . .
N3 C12 H12A 108.9 . .
C9 C12 H12A 108.9 . .
N3 C12 H12B 108.9 . .
C9 C12 H12B 108.9 . .
H12A C12 H12B 107.7 . .
C11 C6 C7 118.0(9) . .
C11 C6 C5 120.9(9) . .
C7 C6 C5 121.0(9) . .
C6 C7 C8 121.9(9) . .
C6 C7 H7 119.0 . .
C8 C7 H7 119.0 . .
C9 C10 C11 120.0(10) . .
C9 C10 H10 120.0 . .
C11 C10 H10 120.0 . .
C6 C11 C10 121.8(10) . .
C6 C11 H11 119.1 . .
C10 C11 H11 119.1 . .
C9 C8 C7 119.4(9) . .
C9 C8 H8 120.3 . .
C7 C8 H8 120.3 . .
N2 C5 C6 114.1(7) . .
N2 C5 H5A 108.7 . .
C6 C5 H5A 108.7 . .
N2 C5 H5B 108.7 . .
C6 C5 H5B 108.7 . .
H5A C5 H5B 107.6 . .
N1 C3 N2 111.7(8) . .
N1 C3 C4 127.4(9) . .
N2 C3 C4 120.8(9) . .
C14 C13 N3 106.6(7) . .
C14 C13 H13 126.7 . .
N3 C13 H13 126.7 . .
O1A C3A C4A 115(4) . .
O1A C3A H3A1 108.4 . .
C4A C3A H3A1 108.4 . .
O1A C3A H3A2 108.4 . .
C4A C3A H3A2 108.4 . .
H3A1 C3A H3A2 107.5 . .
C2A O1A C2A 179.998(5) 3_575 .
C2A O1A C3A 56.4(3) 3_575 .
C2A O1A C3A 123.6(3) . .
C2A O1A C3A 123.6(3) 3_575 3_575
C2A O1A C3A 56.4(3) . 3_575
C3A O1A C3A 179.999(8) . 3_575
O1A C2A C1A 110(4) . .
O1A C2A H2A1 109.6 . .
C1A C2A H2A1 109.6 . .
O1A C2A H2A2 109.6 . .
C1A C2A H2A2 109.6 . .
H2A1 C2A H2A2 108.1 . .
C3A C4A H4A1 109.5 . .
C3A C4A H4A2 109.5 . .
H4A1 C4A H4A2 109.5 . .
C3A C4A H4A3 109.5 . .
H4A1 C4A H4A3 109.5 . .
H4A2 C4A H4A3 109.5 . .
C2A C1A H1A1 109.5 . .
C2A C1A H1A2 109.5 . .
H1A1 C1A H1A2 109.5 . .
C2A C1A H1A3 109.5 . .
H1A1 C1A H1A3 109.5 . .
H1A2 C1A H1A3 109.5 . .

loop_
_geom_bond_atom_site_label_1
_geom_bond_atom_site_label_2
_geom_bond_distance
_geom_bond_site_symmetry_2
Cu1 N4 1.963(6) 3_575
Cu1 N1 1.986(7) .
Cu1 Cl2 2.252(2) .
Cu1 Cl1 2.272(2) .
N1 C3 1.275(10) .
N1 C1 1.388(11) .
N3 C15 1.363(9) .
N3 C13 1.379(10) .
N3 C12 1.457(10) .
N4 C15 1.327(9) .
N4 C14 1.393(10) .
N4 Cu1 1.963(6) 3_575
N2 C3 1.343(11) .
N2 C2 1.352(12) .
N2 C5 1.462(11) .
C15 C16 1.478(11) .
C14 C13 1.351(11) .
C14 H14 0.9300 .
C16 H16A 0.9600 .
C16 H16B 0.9600 .
C16 H16C 0.9600 .
C1 C2 1.318(13) .
C1 H1 0.9300 .
C2 H2 0.9300 .
C4 C3 1.474(13) .
C4 H4A 0.9600 .
C4 H4B 0.9600 .
C4 H4C 0.9600 .
C9 C10 1.363(12) .
C9 C8 1.365(12) .
C9 C12 1.518(11) .
C12 H12A 0.9700 .
C12 H12B 0.9700 .
C6 C11 1.329(13) .
C6 C7 1.360(12) .
C6 C5 1.519(12) .
C7 C8 1.393(13) .
C7 H7 0.9300 .
C10 C11 1.401(14) .
C10 H10 0.9300 .
C11 H11 0.9300 .
C8 H8 0.9300 .
C5 H5A 0.9700 .
C5 H5B 0.9700 .
C13 H13 0.9300 .
C3A O1A 1.367(2) .
C3A C4A 1.542(2) .
C3A H3A1 0.9700 .
C3A H3A2 0.9700 .
O1A C2A 1.366(2) 3_575
O1A C2A 1.366(2) .
O1A C3A 1.367(2) 3_575
C2A C1A 1.542(2) .
C2A H2A1 0.9700 .
C4A H4A1 0.9600 .
C4A H4A2 0.9600 .
C4A H4A3 0.9600 .
C1A H1A1 0.9600 .
C1A H1A2 0.9600 .
C1A H1A3 0.9600 .

loop_
_geom_torsion_atom_site_label_1
_geom_torsion_atom_site_label_2
_geom_torsion_atom_site_label_3
_geom_torsion_atom_site_label_4
_geom_torsion
_geom_torsion_site_symmetry_1
_geom_torsion_site_symmetry_4
N4 Cu1 N1 C3 68.5(10) 3_575 .
Cl2 Cu1 N1 C3 177.8(8) . .
Cl1 Cu1 N1 C3 -52.6(8) . .
N4 Cu1 N1 C1 -109.7(8) 3_575 .
Cl2 Cu1 N1 C1 -0.4(8) . .
Cl1 Cu1 N1 C1 129.2(7) . .
C14 N4 C15 N3 1.3(9) . .
Cu1 N4 C15 N3 176.2(5) 3_575 .
C14 N4 C15 C16 -178.9(8) . .
Cu1 N4 C15 C16 -4.0(13) 3_575 .
C13 N3 C15 N4 -1.9(9) . .
C12 N3 C15 N4 -179.9(7) . .
C13 N3 C15 C16 178.2(8) . .
C12 N3 C15 C16 0.3(13) . .
C15 N4 C14 C13 -0.1(9) . .
Cu1 N4 C14 C13 -175.1(6) 3_575 .
C3 N1 C1 C2 0.2(12) . .
Cu1 N1 C1 C2 178.7(7) . .
N1 C1 C2 N2 1.1(12) . .
C3 N2 C2 C1 -1.9(11) . .
C5 N2 C2 C1 -176.4(8) . .
C15 N3 C12 C9 -80.6(10) . .
C13 N3 C12 C9 101.8(9) . .
C10 C9 C12 N3 -35.0(11) . .
C8 C9 C12 N3 148.1(8) . .
C11 C6 C7 C8 -0.2(14) . .
C5 C6 C7 C8 -179.4(9) . .
C8 C9 C10 C11 1.1(14) . .
C12 C9 C10 C11 -175.8(8) . .
C7 C6 C11 C10 0.9(15) . .
C5 C6 C11 C10 -179.9(9) . .
C9 C10 C11 C6 -1.4(16) . .
C10 C9 C8 C7 -0.4(14) . .
C12 C9 C8 C7 176.7(8) . .
C6 C7 C8 C9 -0.1(15) . .
C3 N2 C5 C6 -82.6(12) . .
C2 N2 C5 C6 90.5(11) . .
C11 C6 C5 N2 108.6(11) . .
C7 C6 C5 N2 -72.2(12) . .
C1 N1 C3 N2 -1.4(11) . .
Cu1 N1 C3 N2 -179.9(6) . .
C1 N1 C3 C4 -179.1(11) . .
Cu1 N1 C3 C4 2.5(15) . .
C2 N2 C3 N1 2.1(10) . .
C5 N2 C3 N1 176.1(8) . .
C2 N2 C3 C4 179.9(10) . .
C5 N2 C3 C4 -6.0(15) . .
N4 C14 C13 N3 -1.1(10) . .
C15 N3 C13 C14 1.8(9) . .
C12 N3 C13 C14 179.8(8) . .
C4A C3A O1A C2A 9(6) . 3_575
C4A C3A O1A C2A -171(6) . .
C3A O1A C2A C1A 169(6) . .
C3A O1A C2A C1A -11(6) 3_575 .

loop_
_platon_squeeze_void_nr
_platon_squeeze_void_average_x
_platon_squeeze_void_average_y
_platon_squeeze_void_average_z
_platon_squeeze_void_volume
_platon_squeeze_void_count_electrons
_platon_squeeze_void_content
1 -0.010 0.000 0.000 248 57 ' '
2 -0.025 0.500 0.500 248 57 ' '
